data_8103278
loop_
_publ_author_name
'Le-Qing Fan'

_publ_section_title
;
 Crystal structure of iodobis(1,10-phenanthroline-k2N,N')copper(II)
 iodo(m2-iodo)copper(I) --- octasulfur (2:1), [CuI(C12N2H8)2]2[Cu2I4]
 &#x00B7; S8
;
_journal_issue 1
_journal_name_full 'Zeitschrift f\"ur Kristallographie - New Crystal Structures'
_journal_page_first 79
_journal_volume 227
_journal_year 2012
_chemical_formula_moiety 'C24 H16 Cu2 I3 N4 S4'
_chemical_formula_sum 'C24 H16 Cu2 I3 N4 S4'
_chemical_formula_weight 996.43
_chemical_name_systematic 'Iodo-bis(1,10-phenanthroline)-copper(II) iodo-(<i>\m</i>~2~-iodo)-copper(I) hemi-octasulfur'
_space_group_IT_number 56
_symmetry_cell_setting orthorhombic
_symmetry_space_group_name_Hall '-P 2ab 2ac'
_symmetry_space_group_name_H-M 'P c c n'
_atom_sites_solution_hydrogens geom
_atom_sites_solution_primary direct
_atom_sites_solution_secondary difmap
_audit_creation_method SHELXL-97
_cell_angle_alpha 90.00
_cell_angle_beta 90.00
_cell_angle_gamma 90.00
_cell_formula_units_Z 8
_cell_length_a 23.109(6)
_cell_length_b 15.246(4)
_cell_length_c 17.005(4)
_cell_measurement_reflns_used 10441
_cell_measurement_temperature 293(2)
_cell_measurement_theta_max 27.4719
_cell_measurement_theta_min 2.5150
_cell_volume 5991(3)
_computing_cell_refinement CrystalClear
_computing_data_collection 'CrystalClear (Rigaku, 2005)'
_computing_data_reduction CrystalClear
_computing_molecular_graphics 'SHELXTL (Bruker, 1998)'
_computing_publication_material SHELXTL
_computing_structure_refinement 'SHELXL-97 (Sheldrick, 1997)'
_computing_structure_solution 'SHELXS-97 (Sheldrick, 1997)'
_diffrn_ambient_temperature 293(2)
_diffrn_measured_fraction_theta_full 0.979
_diffrn_measured_fraction_theta_max 0.979
_diffrn_measurement_device_type 'Rigaku Mercury CCD diffractometer'
_diffrn_measurement_method '\w scans'
_diffrn_radiation_monochromator 'Graphite Monochromator'
_diffrn_radiation_source 'Sealed Tube'
_diffrn_radiation_type MoK\a
_diffrn_radiation_wavelength 0.71073
_diffrn_reflns_av_R_equivalents 0.0384
_diffrn_reflns_av_sigmaI/netI 0.0230
_diffrn_reflns_limit_h_max 26
_diffrn_reflns_limit_h_min -27
_diffrn_reflns_limit_k_max 18
_diffrn_reflns_limit_k_min -16
_diffrn_reflns_limit_l_max 19
_diffrn_reflns_limit_l_min -20
_diffrn_reflns_number 34804
_diffrn_reflns_theta_full 25.00
_diffrn_reflns_theta_max 25.00
_diffrn_reflns_theta_min 2.00
_diffrn_standards_decay_% 0
_diffrn_standards_interval_count 0
_diffrn_standards_interval_time 0
_diffrn_standards_number 0
_exptl_absorpt_coefficient_mu 4.813
_exptl_absorpt_correction_T_max 1.0000
_exptl_absorpt_correction_T_min 0.5471
_exptl_absorpt_correction_type multi-scan
_exptl_absorpt_process_details 'CrystalClear (Rigaku,2005)'
_exptl_crystal_colour Black
_exptl_crystal_density_diffrn 2.209
_exptl_crystal_density_method 'not measured'
_exptl_crystal_description Prism
_exptl_crystal_F_000 3752
_exptl_crystal_size_max 0.4600
_exptl_crystal_size_mid 0.2200
_exptl_crystal_size_min 0.1200
_refine_diff_density_max 3.039
_refine_diff_density_min -1.928
_refine_diff_density_rms 0.219
_refine_ls_extinction_coef 0.0036(6)
_refine_ls_extinction_expression Fc^*^=kFc[1+0.001xFc^2^\l^3^/sin(2\q)]^-1/4^
_refine_ls_extinction_method SHELXL
_refine_ls_goodness_of_fit_ref 1.069
_refine_ls_hydrogen_treatment constr
_refine_ls_matrix_type full
_refine_ls_number_parameters 347
_refine_ls_number_reflns 5168
_refine_ls_number_restraints 7
_refine_ls_restrained_S_all 1.069
_refine_ls_R_factor_all 0.0850
_refine_ls_R_factor_gt 0.0772
_refine_ls_shift/su_max 0.001
_refine_ls_shift/su_mean 0.000
_refine_ls_structure_factor_coef Fsqd
_refine_ls_weighting_details 'calc w=1/[\s^2^(Fo^2^)+(0.1471P)^2^+21.9091P] where P=(Fo^2^+2Fc^2^)/3'
_refine_ls_weighting_scheme calc
_refine_ls_wR_factor_gt 0.2180
_refine_ls_wR_factor_ref 0.2322
_reflns_number_gt 4475
_reflns_number_total 5168
_reflns_threshold_expression >2sigma(I)
_cod_data_source_file 1267-3574.cff
_cod_data_source_block a
_cod_depositor_comments
;
The following automatic conversions were performed:

'_symmetry_cell_setting' value 'Orthorhombic' changed to
'orthorhombic' according to
/home/saulius/struct/CIF-dictionaries/cif_core.dic dictionary named
'cif_core.dic' version 2.4.1 from 2010-06-29.

Automatic conversion script
Id: cif_fix_values 1715 2011-07-08 13:25:40Z adriana 
;
_cod_original_cell_volume 5991(2)
_cod_original_sg_symbol_H-M Pccn
_cod_database_code 8103278

loop_
_symmetry_equiv_pos_as_xyz
'x, y, z'
'-x+1/2, -y+1/2, z'
'-x, y+1/2, -z+1/2'
'x+1/2, -y, -z+1/2'
'-x, -y, -z'
'x-1/2, y-1/2, -z'
'x, -y-1/2, z-1/2'
'-x-1/2, y, z-1/2'

loop_
_atom_site_label
_atom_site_type_symbol
_atom_site_fract_x
_atom_site_fract_y
_atom_site_fract_z
_atom_site_U_iso_or_equiv
_atom_site_adp_type
_atom_site_occupancy
_atom_site_symmetry_multiplicity
_atom_site_calc_flag
_atom_site_refinement_flags
Cu1 Cu 0.49383(4) 0.51808(8) 0.25086(5) 0.0505(3) Uani 1 1 d .
Cu2 Cu 0.74863(6) 0.66148(10) 0.12356(8) 0.0792(5) Uani 1 1 d .
I1 I 0.48363(3) 0.69386(5) 0.24684(4) 0.0751(3) Uani 1 1 d .
I2 I 0.74656(2) 0.49749(4) 0.12956(4) 0.0642(3) Uani 1 1 d .
I3 I 0.7500 0.7500 -0.00510(5) 0.0582(3) Uani 1 2 d S
I4 I 0.78808(14) 0.73210(13) 0.24689(8) 0.0782(6) Uani 0.4430(18) 1 d P
I4' I 0.7500 0.7500 0.2488(4) 0.053(2) Uani 0.114(4) 2 d SPU
S1 S 0.78200(14) 0.20295(19) 0.46515(15) 0.0811(8) Uani 1 1 d .
S2 S 0.84355(12) 0.23912(17) 0.38509(17) 0.0737(7) Uani 1 1 d .
S3 S 0.82588(12) 0.16977(16) 0.28479(16) 0.0718(7) Uani 1 1 d .
S4 S 0.79425(13) 0.25685(16) 0.20473(15) 0.0727(7) Uani 1 1 d .
N1 N 0.5286(2) 0.4469(4) 0.1534(4) 0.0486(14) Uani 1 1 d .
N2 N 0.5661(3) 0.5222(4) 0.3144(4) 0.0517(15) Uani 1 1 d .
N3 N 0.4212(3) 0.5020(4) 0.1895(4) 0.0511(15) Uani 1 1 d .
N4 N 0.4691(3) 0.4331(4) 0.3434(4) 0.0489(14) Uani 1 1 d .
C1 C 0.4208(4) 0.3898(6) 0.3556(6) 0.065(2) Uani 1 1 d .
H1A H 0.3925 0.3902 0.3168 0.078 Uiso 1 1 calc R
C2 C 0.4106(4) 0.3428(6) 0.4257(6) 0.073(3) Uani 1 1 d .
H2A H 0.3755 0.3143 0.4337 0.087 Uiso 1 1 calc R
C3 C 0.4523(4) 0.3396(6) 0.4811(6) 0.065(2) Uani 1 1 d .
H3A H 0.4461 0.3083 0.5273 0.078 Uiso 1 1 calc R
C4 C 0.5045(4) 0.3829(5) 0.4694(5) 0.0510(18) Uani 1 1 d .
C5 C 0.5108(3) 0.4289(5) 0.3989(4) 0.0454(16) Uani 1 1 d .
C6 C 0.5505(4) 0.3835(6) 0.5263(5) 0.064(2) Uani 1 1 d .
H6A H 0.5464 0.3528 0.5732 0.076 Uiso 1 1 calc R
C7 C 0.5997(4) 0.4286(6) 0.5120(5) 0.065(2) Uani 1 1 d .
H7A H 0.6289 0.4285 0.5496 0.079 Uiso 1 1 calc R
C8 C 0.6082(3) 0.4767(5) 0.4404(5) 0.0519(17) Uani 1 1 d .
C9 C 0.5632(4) 0.4763(5) 0.3837(4) 0.0499(17) Uani 1 1 d .
C10 C 0.6573(3) 0.5271(6) 0.4218(6) 0.063(2) Uani 1 1 d .
H10A H 0.6874 0.5316 0.4578 0.076 Uiso 1 1 calc R
C11 C 0.6611(4) 0.5694(7) 0.3517(6) 0.071(2) Uani 1 1 d .
H11A H 0.6949 0.5987 0.3379 0.085 Uiso 1 1 calc R
C12 C 0.6139(4) 0.5685(7) 0.3005(6) 0.067(2) Uani 1 1 d .
H12A H 0.6159 0.6017 0.2547 0.080 Uiso 1 1 calc R
C13 C 0.5817(4) 0.4219(6) 0.1373(5) 0.061(2) Uani 1 1 d .
H13A H 0.6109 0.4341 0.1732 0.073 Uiso 1 1 calc R
C14 C 0.5958(4) 0.3770(6) 0.0667(6) 0.069(2) Uani 1 1 d .
H14A H 0.6337 0.3594 0.0573 0.083 Uiso 1 1 calc R
C15 C 0.5540(4) 0.3599(5) 0.0134(6) 0.061(2) Uani 1 1 d .
H15A H 0.5626 0.3301 -0.0328 0.073 Uiso 1 1 calc R
C16 C 0.4968(3) 0.3883(5) 0.0292(5) 0.0493(17) Uani 1 1 d .
C17 C 0.4869(3) 0.4306(5) 0.1010(4) 0.0445(15) Uani 1 1 d .
C18 C 0.4492(4) 0.3762(6) -0.0251(5) 0.0570(19) Uani 1 1 d .
H18A H 0.4559 0.3498 -0.0736 0.068 Uiso 1 1 calc R
C19 C 0.3955(4) 0.4026(6) -0.0064(5) 0.060(2) Uani 1 1 d .
H19A H 0.3655 0.3937 -0.0421 0.072 Uiso 1 1 calc R
C20 C 0.3834(3) 0.4441(5) 0.0671(5) 0.0519(17) Uani 1 1 d .
C21 C 0.4289(3) 0.4577(5) 0.1192(4) 0.0434(15) Uani 1 1 d .
C22 C 0.3275(3) 0.4741(6) 0.0896(5) 0.060(2) Uani 1 1 d .
H22A H 0.2959 0.4649 0.0568 0.073 Uiso 1 1 calc R
C23 C 0.3209(3) 0.5158(7) 0.1587(6) 0.065(2) Uani 1 1 d .
H23A H 0.2846 0.5360 0.1738 0.078 Uiso 1 1 calc R
C24 C 0.3686(3) 0.5287(7) 0.2075(5) 0.062(2) Uani 1 1 d .
H24A H 0.3630 0.5575 0.2551 0.075 Uiso 1 1 calc R

loop_
_atom_site_aniso_label
_atom_site_aniso_U_11
_atom_site_aniso_U_22
_atom_site_aniso_U_33
_atom_site_aniso_U_23
_atom_site_aniso_U_13
_atom_site_aniso_U_12
Cu1 0.0396(6) 0.0704(7) 0.0415(6) 0.0009(4) -0.0027(3) -0.0022(4)
Cu2 0.0955(11) 0.0807(10) 0.0615(9) 0.0118(6) -0.0168(6) -0.0315(7)
I1 0.0847(6) 0.0676(5) 0.0731(5) 0.0040(3) 0.0018(3) 0.0033(3)
I2 0.0557(5) 0.0745(5) 0.0625(5) 0.0172(3) 0.0013(2) 0.0047(2)
I3 0.0664(6) 0.0625(5) 0.0456(5) 0.000 0.000 0.0068(3)
I4 0.1184(18) 0.0674(11) 0.0488(9) -0.0051(6) -0.0074(8) -0.0126(11)
I4' 0.076(6) 0.048(4) 0.036(4) 0.000 0.000 -0.004(4)
S1 0.0996(19) 0.0876(18) 0.0562(14) 0.0134(12) -0.0043(13) 0.0163(14)
S2 0.0674(15) 0.0778(16) 0.0759(17) 0.0017(11) -0.0161(12) -0.0020(11)
S3 0.0779(15) 0.0621(13) 0.0755(16) -0.0046(11) 0.0117(12) 0.0121(11)
S4 0.0917(18) 0.0736(15) 0.0527(14) 0.0060(10) 0.0129(12) -0.0078(12)
N1 0.036(3) 0.064(4) 0.045(3) 0.003(3) 0.000(3) 0.004(3)
N2 0.044(3) 0.061(4) 0.050(4) 0.003(3) -0.002(3) -0.007(3)
N3 0.039(3) 0.070(4) 0.045(3) -0.001(3) 0.002(3) 0.006(3)
N4 0.042(3) 0.056(3) 0.048(4) -0.005(3) 0.004(3) -0.008(3)
C1 0.050(5) 0.082(6) 0.064(5) -0.011(4) 0.007(4) -0.011(4)
C2 0.068(6) 0.070(5) 0.079(7) -0.002(5) 0.030(5) -0.013(4)
C3 0.074(6) 0.061(5) 0.061(5) 0.009(4) 0.026(5) 0.004(4)
C4 0.060(4) 0.047(4) 0.046(4) -0.008(3) 0.011(3) 0.014(3)
C5 0.054(4) 0.046(4) 0.036(4) -0.007(3) 0.009(3) 0.005(3)
C6 0.077(6) 0.072(5) 0.042(4) -0.002(4) 0.005(4) 0.026(5)
C7 0.070(5) 0.088(6) 0.038(4) -0.012(4) -0.010(4) 0.022(5)
C8 0.052(4) 0.058(4) 0.045(4) -0.009(3) -0.004(3) 0.013(3)
C9 0.053(4) 0.056(4) 0.040(4) -0.007(3) 0.005(3) 0.004(3)
C10 0.040(4) 0.079(6) 0.070(6) -0.012(5) -0.013(4) 0.003(4)
C11 0.043(4) 0.085(6) 0.084(7) -0.017(5) -0.002(4) -0.006(4)
C12 0.053(5) 0.085(6) 0.063(5) 0.005(4) 0.003(4) -0.009(4)
C13 0.045(4) 0.085(6) 0.053(5) -0.002(4) -0.001(3) 0.010(4)
C14 0.049(4) 0.084(6) 0.074(6) 0.013(5) 0.013(4) 0.020(4)
C15 0.059(5) 0.058(5) 0.065(5) -0.005(4) 0.015(4) 0.007(4)
C16 0.050(4) 0.049(4) 0.049(4) 0.008(3) 0.006(3) 0.001(3)
C17 0.044(4) 0.048(4) 0.041(4) 0.007(3) 0.001(3) 0.000(3)
C18 0.059(5) 0.065(5) 0.047(4) -0.003(4) 0.000(4) -0.006(4)
C19 0.058(5) 0.067(5) 0.054(5) -0.001(4) -0.013(4) -0.002(4)
C20 0.048(4) 0.055(4) 0.053(4) 0.002(3) -0.004(3) 0.000(3)
C21 0.037(3) 0.051(4) 0.043(4) 0.003(3) -0.002(3) -0.003(3)
C22 0.037(4) 0.080(5) 0.064(5) 0.004(4) -0.008(4) 0.005(4)
C23 0.033(4) 0.093(6) 0.070(6) -0.004(5) 0.001(4) 0.009(4)
C24 0.042(4) 0.092(6) 0.053(5) -0.014(4) 0.004(3) 0.009(4)

loop_
_atom_type_symbol
_atom_type_description
_atom_type_scat_dispersion_real
_atom_type_scat_dispersion_imag
_atom_type_scat_source
C C 0.0033 0.0016 'International Tables Vol C Tables 4.2.6.8 and 6.1.1.4'
H H 0.0000 0.0000 'International Tables Vol C Tables 4.2.6.8 and 6.1.1.4'
N N 0.0061 0.0033 'International Tables Vol C Tables 4.2.6.8 and 6.1.1.4'
S S 0.1246 0.1234 'International Tables Vol C Tables 4.2.6.8 and 6.1.1.4'
Cu Cu 0.3201 1.2651 'International Tables Vol C Tables 4.2.6.8 and 6.1.1.4'
I I -0.4742 1.8119 'International Tables Vol C Tables 4.2.6.8 and 6.1.1.4'

loop_
_geom_angle_atom_site_label_1
_geom_angle_atom_site_label_2
_geom_angle_atom_site_label_3
_geom_angle
_geom_angle_site_symmetry_1
_geom_angle_site_symmetry_3
N3 Cu1 N2 174.6(3) . .
N3 Cu1 N4 95.0(3) . .
N2 Cu1 N4 80.9(2) . .
N3 Cu1 N1 81.2(2) . .
N2 Cu1 N1 97.0(3) . .
N4 Cu1 N1 111.6(3) . .
N3 Cu1 I1 92.0(2) . .
N2 Cu1 I1 93.2(2) . .
N4 Cu1 I1 127.20(17) . .
N1 Cu1 I1 121.23(18) . .
I2 Cu2 I4' 120.04(10) . .
I2 Cu2 I4 113.49(7) . .
I4' Cu2 I4 21.04(7) . .
I2 Cu2 I3 124.01(6) . .
I4' Cu2 I3 115.95(10) . .
I4 Cu2 I3 118.56(7) . .
I2 Cu2 Cu2 177.65(3) . 2_665
I4' Cu2 Cu2 57.63(9) . 2_665
I4 Cu2 Cu2 64.26(6) . 2_665
I3 Cu2 Cu2 58.33(4) . 2_665
I2 Cu2 I4 123.07(6) . 2_665
I4' Cu2 I4 19.20(7) . 2_665
I4 Cu2 I4 40.24(14) . 2_665
I3 Cu2 I4 109.81(7) . 2_665
Cu2 Cu2 I4 54.87(5) 2_665 2_665
Cu2 I3 Cu2 63.35(7) 2_665 .
I4' I4 I4 2.0(5) . 2_665
I4' I4 Cu2 79.1(4) . .
I4 I4 Cu2 77.39(10) 2_665 .
I4' I4 Cu2 64.1(4) . 2_665
I4 I4 Cu2 62.37(8) 2_665 2_665
Cu2 I4 Cu2 60.87(7) . 2_665
I4 I4' I4 176.0(9) 2_665 .
I4 I4' Cu2 96.7(4) 2_665 .
I4 I4' Cu2 79.9(4) . .
I4 I4' Cu2 79.9(4) 2_665 2_665
I4 I4' Cu2 96.7(4) . 2_665
Cu2 I4' Cu2 64.74(18) . 2_665
S2 S1 S1 108.15(18) . 2_655
S1 S2 S3 106.06(16) . .
S4 S3 S2 106.96(15) . .
S3 S4 S4 106.90(15) . 2_655
C13 N1 C17 118.6(7) . .
C13 N1 Cu1 131.3(6) . .
C17 N1 Cu1 110.0(5) . .
C12 N2 C9 117.6(7) . .
C12 N2 Cu1 128.1(6) . .
C9 N2 Cu1 114.1(5) . .
C24 N3 C21 117.9(7) . .
C24 N3 Cu1 128.2(6) . .
C21 N3 Cu1 113.9(5) . .
C1 N4 C5 118.2(7) . .
C1 N4 Cu1 130.8(6) . .
C5 N4 Cu1 110.9(5) . .
N4 C1 C2 122.0(9) . .
N4 C1 H1A 119.0 . .
C2 C1 H1A 119.0 . .
C3 C2 C1 119.3(8) . .
C3 C2 H2A 120.3 . .
C1 C2 H2A 120.3 . .
C2 C3 C4 120.2(8) . .
C2 C3 H3A 119.9 . .
C4 C3 H3A 119.9 . .
C3 C4 C5 116.9(8) . .
C3 C4 C6 123.3(8) . .
C5 C4 C6 119.8(8) . .
N4 C5 C4 123.3(7) . .
N4 C5 C9 116.9(7) . .
C4 C5 C9 119.7(7) . .
C7 C6 C4 120.3(8) . .
C7 C6 H6A 119.8 . .
C4 C6 H6A 119.8 . .
C6 C7 C8 121.8(8) . .
C6 C7 H7A 119.1 . .
C8 C7 H7A 119.1 . .
C10 C8 C9 116.2(8) . .
C10 C8 C7 125.5(8) . .
C9 C8 C7 118.3(8) . .
N2 C9 C8 123.0(7) . .
N2 C9 C5 117.0(7) . .
C8 C9 C5 120.0(7) . .
C11 C10 C8 120.6(8) . .
C11 C10 H10A 119.7 . .
C8 C10 H10A 119.7 . .
C10 C11 C12 119.5(8) . .
C10 C11 H11A 120.2 . .
C12 C11 H11A 120.2 . .
N2 C12 C11 122.8(9) . .
N2 C12 H12A 118.6 . .
C11 C12 H12A 118.6 . .
N1 C13 C14 122.1(8) . .
N1 C13 H13A 118.9 . .
C14 C13 H13A 118.9 . .
C15 C14 C13 119.7(8) . .
C15 C14 H14A 120.2 . .
C13 C14 H14A 120.2 . .
C14 C15 C16 118.8(8) . .
C14 C15 H15A 120.6 . .
C16 C15 H15A 120.6 . .
C17 C16 C15 117.2(8) . .
C17 C16 C18 119.5(7) . .
C15 C16 C18 123.4(8) . .
N1 C17 C16 123.5(7) . .
N1 C17 C21 118.3(7) . .
C16 C17 C21 118.2(7) . .
C19 C18 C16 120.9(8) . .
C19 C18 H18A 119.6 . .
C16 C18 H18A 119.6 . .
C18 C19 C20 121.3(7) . .
C18 C19 H19A 119.3 . .
C20 C19 H19A 119.3 . .
C21 C20 C22 117.9(7) . .
C21 C20 C19 118.5(7) . .
C22 C20 C19 123.7(7) . .
N3 C21 C20 121.8(7) . .
N3 C21 C17 116.5(6) . .
C20 C21 C17 121.7(7) . .
C23 C22 C20 119.4(7) . .
C23 C22 H22A 120.3 . .
C20 C22 H22A 120.3 . .
C22 C23 C24 119.8(7) . .
C22 C23 H23A 120.1 . .
C24 C23 H23A 120.1 . .
N3 C24 C23 123.2(8) . .
N3 C24 H24A 118.4 . .
C23 C24 H24A 118.4 . .

loop_
_geom_bond_atom_site_label_1
_geom_bond_atom_site_label_2
_geom_bond_distance
_geom_bond_site_symmetry_2
Cu1 N3 1.991(6) .
Cu1 N2 1.991(6) .
Cu1 N4 2.117(6) .
Cu1 N1 2.138(6) .
Cu1 I1 2.6911(15) .
Cu2 I2 2.5027(16) .
Cu2 I4' 2.521(6) .
Cu2 I4 2.527(2) .
Cu2 I3 2.5707(15) .
Cu2 Cu2 2.700(3) 2_665
Cu2 I4 2.784(3) 2_665
I3 Cu2 2.5707(15) 2_665
I4 I4' 0.922(3) .
I4 I4 1.843(6) 2_665
I4 Cu2 2.784(3) 2_665
I4' I4 0.922(3) 2_665
I4' Cu2 2.521(6) 2_665
S1 S2 2.045(4) .
S1 S1 2.060(6) 2_655
S2 S3 2.048(4) .
S3 S4 2.037(4) .
S4 S4 2.056(6) 2_655
N1 C13 1.313(10) .
N1 C17 1.335(10) .
N2 C12 1.332(11) .
N2 C9 1.373(10) .
N3 C24 1.319(10) .
N3 C21 1.385(9) .
N4 C1 1.313(10) .
N4 C5 1.350(10) .
C1 C2 1.412(14) .
C1 H1A 0.9300 .
C2 C3 1.348(15) .
C2 H2A 0.9300 .
C3 C4 1.390(12) .
C3 H3A 0.9300 .
C4 C5 1.396(11) .
C4 C6 1.438(12) .
C5 C9 1.433(11) .
C6 C7 1.352(14) .
C6 H6A 0.9300 .
C7 C8 1.435(12) .
C7 H7A 0.9300 .
C8 C10 1.406(12) .
C8 C9 1.418(11) .
C10 C11 1.358(14) .
C10 H10A 0.9300 .
C11 C12 1.394(13) .
C11 H11A 0.9300 .
C12 H12A 0.9300 .
C13 C14 1.419(13) .
C13 H13A 0.9300 .
C14 C15 1.351(14) .
C14 H14A 0.9300 .
C15 C16 1.416(11) .
C15 H15A 0.9300 .
C16 C17 1.399(11) .
C16 C18 1.447(11) .
C17 C21 1.438(10) .
C18 C19 1.343(12) .
C18 H18A 0.9300 .
C19 C20 1.429(12) .
C19 H19A 0.9300 .
C20 C21 1.390(10) .
C20 C22 1.422(11) .
C22 C23 1.345(13) .
C22 H22A 0.9300 .
C23 C24 1.393(12) .
C23 H23A 0.9300 .
C24 H24A 0.9300 .
